data_1515547
loop_
_publ_author_name
'Clemente-Le\'on, Miguel'
'Coronado, Eugenio'
'L\'opez-Jord\`a, Maurici'
'Desplanches, C\'edric'
'Asthana, Saket'
'Wang, Hongfeng'
'L\'etard, Jean-Fran\,cois'

_publ_section_title
;
 A hybrid magnet with coexistence of ferromagnetism and photoinduced
 Fe(iii) spin-crossover
;
_journal_issue 6
_journal_name_full 'Chemical Science'
_journal_page_first 1121
_journal_paper_doi 10.1039/c1sc00015b
_journal_volume 2
_journal_year 2011
_chemical_formula_sum 'C27 H26 Cl2 Cr Fe Mn N4 O14'
_chemical_formula_weight 864.21
_chemical_name_systematic
;
?
;
_space_group_IT_number 14
_symmetry_cell_setting monoclinic
_symmetry_space_group_name_Hall '-P 2ybc'
_symmetry_space_group_name_H-M 'P 1 21/c 1'
_atom_sites_solution_hydrogens geom
_atom_sites_solution_primary direct
_atom_sites_solution_secondary difmap
_audit_creation_method SHELXL-97
_cell_angle_alpha 90.00
_cell_angle_beta 109.984(3)
_cell_angle_gamma 90.00
_cell_formula_units_Z 4
_cell_length_a 11.5561(3)
_cell_length_b 31.6369(7)
_cell_length_c 9.5457(3)
_cell_measurement_reflns_used 10300
_cell_measurement_temperature 120(2)
_cell_measurement_theta_max 32.2113
_cell_measurement_theta_min 2.2655
_cell_volume 3279.77(16)
_computing_structure_refinement 'SHELXL-97 (Sheldrick, 2008)'
_diffrn_ambient_temperature 120(2)
_diffrn_measured_fraction_theta_full 0.999
_diffrn_measured_fraction_theta_max 0.918
_diffrn_measurement_device_type 'Xcalibur, Sapphire3, Gemini'
_diffrn_measurement_method '\w scans'
_diffrn_radiation_monochromator graphite
_diffrn_radiation_source 'fine-focus sealed tube'
_diffrn_radiation_type MoK\a
_diffrn_radiation_wavelength 0.71073
_diffrn_reflns_av_R_equivalents 0.0296
_diffrn_reflns_av_sigmaI/netI 0.0579
_diffrn_reflns_limit_h_max 16
_diffrn_reflns_limit_h_min -17
_diffrn_reflns_limit_k_max 45
_diffrn_reflns_limit_k_min -38
_diffrn_reflns_limit_l_max 13
_diffrn_reflns_limit_l_min -13
_diffrn_reflns_number 26791
_diffrn_reflns_theta_full 25.00
_diffrn_reflns_theta_max 32.29
_diffrn_reflns_theta_min 2.27
_exptl_absorpt_coefficient_mu 1.379
_exptl_absorpt_correction_T_max 0.8520
_exptl_absorpt_correction_T_min 0.6825
_exptl_absorpt_correction_type multi-scan
_exptl_crystal_colour black
_exptl_crystal_density_diffrn 1.750
_exptl_crystal_density_method 'not measured'
_exptl_crystal_description rombic
_exptl_crystal_F_000 1748
_exptl_crystal_size_max 0.30
_exptl_crystal_size_mid 0.25
_exptl_crystal_size_min 0.11
_refine_diff_density_max 0.997
_refine_diff_density_min -0.509
_refine_diff_density_rms 0.091
_refine_ls_extinction_method none
_refine_ls_goodness_of_fit_ref 1.105
_refine_ls_hydrogen_treatment constr
_refine_ls_matrix_type full
_refine_ls_number_parameters 445
_refine_ls_number_reflns 10705
_refine_ls_number_restraints 0
_refine_ls_restrained_S_all 1.105
_refine_ls_R_factor_all 0.0708
_refine_ls_R_factor_gt 0.0477
_refine_ls_shift/su_max 0.001
_refine_ls_shift/su_mean 0.000
_refine_ls_structure_factor_coef Fsqd
_refine_ls_weighting_details 'calc w=1/[\s^2^(Fo^2^)+(0.0228P)^2^+4.8520P] where P=(Fo^2^+2Fc^2^)/3'
_refine_ls_weighting_scheme calc
_refine_ls_wR_factor_gt 0.0946
_refine_ls_wR_factor_ref 0.0981
_reflns_number_gt 7817
_reflns_number_total 10705
_reflns_threshold_expression >2\s(I)
_cod_data_source_file c1sc00015b.txt
_cod_data_source_block 120kcor
_cod_depositor_comments
;
The following automatic conversions were performed:

'_symmetry_cell_setting' value 'Monoclinic' changed to 'monoclinic'
according to
/usr/data/users/saulius/automatic-downloads/retrospective/RSC/lib/dictionaries/cif_core.dic
dictionary named 'cif_core.dic' version 2.4.2 from 2011-04-26.

Automatic conversion script
Id: cif_fix_values 2281 2013-09-26 08:29:07Z andrius 
;
_cod_original_cell_volume 3279.77(15)
_cod_original_sg_symbol_H-M P21/c
_cod_database_code 1515547

loop_
_symmetry_equiv_pos_as_xyz
'x, y, z'
'-x, y+1/2, -z+1/2'
'-x, -y, -z'
'x, -y-1/2, z-1/2'

loop_
_atom_site_label
_atom_site_type_symbol
_atom_site_fract_x
_atom_site_fract_y
_atom_site_fract_z
_atom_site_U_iso_or_equiv
_atom_site_adp_type
_atom_site_occupancy
_atom_site_symmetry_multiplicity
_atom_site_calc_flag
_atom_site_refinement_flags
_atom_site_disorder_group
C1 C 0.5875(2) 0.06437(8) -0.1026(3) 0.0179(5) Uani 1 1 d . .
C2 C 0.6269(3) 0.04371(10) -0.2095(3) 0.0255(6) Uani 1 1 d . .
H2A H 0.7047 0.0504 -0.2168 0.031 Uiso 1 1 calc R .
C3 C 0.5529(3) 0.01379(10) -0.3034(3) 0.0307(7) Uani 1 1 d . .
H3A H 0.5811 -0.0002 -0.3738 0.037 Uiso 1 1 calc R .
C4 C 0.4373(3) 0.00375(10) -0.2965(3) 0.0286(7) Uani 1 1 d . .
H4 H 0.3858 -0.0161 -0.3642 0.034 Uiso 1 1 calc R .
C5 C 0.3988(3) 0.02274(9) -0.1910(3) 0.0235(6) Uani 1 1 d . .
H5 H 0.3212 0.0152 -0.1844 0.028 Uiso 1 1 calc R .
C6 C 0.4717(2) 0.05314(8) -0.0925(3) 0.0171(5) Uani 1 1 d . .
C7 C 0.4292(2) 0.06971(9) 0.0209(3) 0.0190(5) Uani 1 1 d . .
H7 H 0.3544 0.0588 0.0267 0.023 Uiso 1 1 calc R .
C8 C 0.4345(3) 0.11205(10) 0.2296(3) 0.0270(6) Uani 1 1 d . .
H8A H 0.4746 0.0965 0.3238 0.032 Uiso 1 1 calc R .
H8B H 0.3449 0.1065 0.1962 0.032 Uiso 1 1 calc R .
C9 C 0.4595(3) 0.15901(9) 0.2532(3) 0.0244(6) Uani 1 1 d . .
H9A H 0.4010 0.1751 0.1698 0.029 Uiso 1 1 calc R .
H9B H 0.4482 0.1680 0.3470 0.029 Uiso 1 1 calc R .
C10 C 0.6856(3) 0.16244(10) 0.4092(3) 0.0333(8) Uani 1 1 d . .
H10A H 0.6509 0.1684 0.4887 0.040 Uiso 1 1 calc R .
H10B H 0.7529 0.1829 0.4194 0.040 Uiso 1 1 calc R .
C11 C 0.7365(3) 0.11786(10) 0.4273(3) 0.0316(7) Uani 1 1 d . .
H11A H 0.8171 0.1171 0.5090 0.038 Uiso 1 1 calc R .
H11B H 0.6797 0.0986 0.4538 0.038 Uiso 1 1 calc R .
C12 C 0.8744(2) 0.11097(9) 0.2737(3) 0.0235(6) Uani 1 1 d . .
H12A H 0.8882 0.0909 0.2014 0.028 Uiso 1 1 calc R .
H12B H 0.9396 0.1065 0.3716 0.028 Uiso 1 1 calc R .
C13 C 0.8799(2) 0.15598(9) 0.2218(3) 0.0252(7) Uani 1 1 d . .
H13A H 0.8894 0.1761 0.3045 0.030 Uiso 1 1 calc R .
H13B H 0.9504 0.1595 0.1864 0.030 Uiso 1 1 calc R .
C14 C 0.76459(13) 0.18680(5) -0.01095(17) 0.0151(5) Uani 1 1 d . .
H14 H 0.8415 0.1980 -0.0084 0.018 Uiso 1 1 calc R .
C15 C 0.65702(13) 0.19691(5) -0.13919(17) 0.0141(5) Uani 1 1 d R .
C16 C 0.67565(13) 0.22134(5) -0.25072(17) 0.0170(5) Uani 1 1 d R .
H16 H 0.7551 0.2291 -0.2433 0.020 Uiso 1 1 d R .
C17 C 0.5760(3) 0.23417(8) -0.3733(3) 0.0190(5) Uani 1 1 d . .
H17 H 0.5888 0.2505 -0.4504 0.023 Uiso 1 1 calc R .
C18 C 0.4568(2) 0.22272(9) -0.3815(3) 0.0186(5) Uani 1 1 d . .
H18 H 0.3883 0.2317 -0.4641 0.022 Uiso 1 1 calc R .
C19 C 0.4379(2) 0.19867(9) -0.2716(3) 0.0174(5) Uani 1 1 d . .
H19 H 0.3563 0.1913 -0.2795 0.021 Uiso 1 1 calc R .
C20 C 0.5373(2) 0.18469(8) -0.1470(3) 0.0142(5) Uani 1 1 d . .
C21 C 1.0282(2) 0.26205(8) 0.0377(3) 0.0151(5) Uani 1 1 d . .
C22 C 1.1486(2) 0.23900(8) 0.1291(3) 0.0154(5) Uani 1 1 d . .
C23 C 0.9966(2) 0.12571(8) -0.1759(3) 0.0149(5) Uani 1 1 d . .
C24 C 1.1155(2) 0.12240(9) -0.2164(3) 0.0161(5) Uani 1 1 d . .
C25 C 0.9351(2) -0.00835(8) -0.0484(3) 0.0145(5) Uani 1 1 d . .
C26 C 0.9441(2) 0.01423(8) -0.5416(3) 0.0172(5) Uani 1 1 d . .
N1 N 0.4850(2) 0.09836(7) 0.1156(2) 0.0174(4) Uani 1 1 d . .
N2 N 0.5880(2) 0.16773(7) 0.2608(3) 0.0191(5) Uani 1 1 d . .
H2 H 0.5908 0.1957 0.2319 0.023 Uiso 1 1 calc R .
N3 N 0.7515(2) 0.10356(7) 0.2862(2) 0.0177(5) Uani 1 1 d . .
H3 H 0.7372 0.0746 0.2785 0.021 Uiso 1 1 calc R .
N4 N 0.76355(19) 0.16370(7) 0.0998(3) 0.0169(5) Uani 1 1 d . .
O1 O 0.66373(16) 0.09208(6) -0.0148(2) 0.0196(4) Uani 1 1 d . .
O2 O 0.51197(15) 0.16205(6) -0.0454(2) 0.0167(4) Uani 1 1 d . .
O3 O 0.98187(16) 0.28651(6) 0.1070(2) 0.0197(4) Uani 1 1 d . .
O4 O 0.98644(16) 0.25410(6) -0.0998(2) 0.0191(4) Uani 1 1 d . .
O5 O 1.19130(17) 0.24748(6) 0.2660(2) 0.0214(4) Uani 1 1 d . .
O6 O 1.19162(17) 0.21354(6) 0.0595(2) 0.0227(4) Uani 1 1 d . .
O7 O 0.97173(17) 0.16172(6) -0.1393(2) 0.0206(4) Uani 1 1 d . .
O8 O 0.93557(17) 0.09268(6) -0.1858(2) 0.0199(4) Uani 1 1 d . .
O9 O 1.17533(17) 0.15569(7) -0.2095(2) 0.0223(4) Uani 1 1 d . .
O10 O 1.14022(18) 0.08653(6) -0.2539(2) 0.0226(4) Uani 1 1 d . .
O11 O 0.89996(16) 0.00082(6) -0.1841(2) 0.0175(4) Uani 1 1 d . .
O12 O 0.87864(16) -0.02978(6) 0.0176(2) 0.0200(4) Uani 1 1 d . .
O15 O 0.91165(17) 0.04065(6) -0.4651(2) 0.0227(4) Uani 1 1 d . .
O16 O 0.89636(17) 0.00846(6) -0.6800(2) 0.0230(4) Uani 1 1 d . .
Cl1 Cl 1.21709(7) 0.06514(2) -0.59203(9) 0.02926(16) Uani 1 1 d . .
Cl2 Cl 1.20222(7) 0.15645(2) -0.57438(9) 0.03286(18) Uani 1 1 d . .
Mn1 Mn 1.08863(4) 0.208739(12) -0.16565(4) 0.01313(8) Uani 0.50 1 d P 1
Cr1 Cr 1.08863(4) 0.208739(12) -0.16565(4) 0.01313(8) Uani 0.50 1 d P 2
Mn2 Mn 1.01924(4) 0.039827(12) -0.24048(4) 0.01337(8) Uani 0.50 1 d P 3
Cr2 Cr 1.01924(4) 0.039827(12) -0.24048(4) 0.01337(8) Uani 0.50 1 d P 4
Fe Fe 0.62475(3) 0.130945(12) 0.10838(4) 0.01373(8) Uani 1 1 d . .
C1S C 1.2791(2) 0.11039(9) -0.4838(3) 0.0208(6) Uani 1 1 d . .
H1S1 H 1.3680 0.1126 -0.4687 0.025 Uiso 1 1 calc R .
H1S2 H 1.2699 0.1078 -0.3848 0.025 Uiso 1 1 calc R .

loop_
_atom_site_aniso_label
_atom_site_aniso_U_11
_atom_site_aniso_U_22
_atom_site_aniso_U_33
_atom_site_aniso_U_23
_atom_site_aniso_U_13
_atom_site_aniso_U_12
C1 0.0149(11) 0.0176(13) 0.0181(13) -0.0017(10) 0.0018(10) 0.0013(10)
C2 0.0205(13) 0.0307(16) 0.0245(15) -0.0091(13) 0.0067(11) 0.0025(12)
C3 0.0330(16) 0.0304(17) 0.0242(15) -0.0091(13) 0.0040(13) 0.0070(13)
C4 0.0308(16) 0.0211(15) 0.0239(15) -0.0057(12) -0.0033(12) -0.0024(12)
C5 0.0203(13) 0.0181(14) 0.0259(15) 0.0008(11) 0.0000(11) -0.0025(11)
C6 0.0161(12) 0.0157(12) 0.0169(12) 0.0001(10) 0.0023(10) -0.0001(10)
C7 0.0174(12) 0.0177(13) 0.0219(13) 0.0048(11) 0.0068(10) -0.0022(10)
C8 0.0342(16) 0.0292(16) 0.0263(15) -0.0018(13) 0.0216(13) -0.0046(13)
C9 0.0265(14) 0.0256(15) 0.0249(15) 0.0003(12) 0.0139(12) 0.0042(12)
C10 0.0395(18) 0.0324(18) 0.0177(14) -0.0071(13) -0.0035(13) 0.0162(14)
C11 0.0427(18) 0.0314(17) 0.0159(14) 0.0016(12) 0.0039(13) 0.0182(14)
C12 0.0160(12) 0.0188(14) 0.0286(15) 0.0036(12) -0.0016(11) 0.0008(10)
C13 0.0152(12) 0.0205(14) 0.0296(16) 0.0061(12) -0.0057(11) -0.0029(11)
C14 0.0115(10) 0.0130(12) 0.0210(13) -0.0037(10) 0.0059(9) -0.0008(9)
C15 0.0135(11) 0.0140(12) 0.0152(12) -0.0027(9) 0.0054(9) -0.0008(9)
C16 0.0182(12) 0.0169(12) 0.0189(13) -0.0010(10) 0.0099(10) -0.0025(10)
C17 0.0262(14) 0.0155(13) 0.0181(13) 0.0007(10) 0.0114(11) -0.0008(11)
C18 0.0205(12) 0.0179(13) 0.0153(12) 0.0019(10) 0.0033(10) 0.0035(10)
C19 0.0137(11) 0.0196(13) 0.0180(13) -0.0007(10) 0.0041(10) 0.0000(10)
C20 0.0150(11) 0.0135(12) 0.0152(12) -0.0032(9) 0.0066(9) 0.0003(9)
C21 0.0112(11) 0.0112(11) 0.0225(13) 0.0050(10) 0.0051(10) -0.0008(9)
C22 0.0129(11) 0.0117(11) 0.0220(13) 0.0086(10) 0.0067(10) -0.0010(9)
C23 0.0155(11) 0.0193(13) 0.0113(11) 0.0005(10) 0.0064(9) 0.0000(10)
C24 0.0159(11) 0.0228(14) 0.0113(11) 0.0030(10) 0.0069(9) 0.0031(10)
C25 0.0143(11) 0.0112(12) 0.0189(13) -0.0042(10) 0.0068(9) -0.0016(9)
C26 0.0156(11) 0.0120(12) 0.0229(13) 0.0075(10) 0.0052(10) -0.0014(9)
N1 0.0193(10) 0.0183(11) 0.0164(11) 0.0009(9) 0.0086(9) -0.0016(9)
N2 0.0213(11) 0.0152(11) 0.0198(12) 0.0018(9) 0.0056(9) 0.0047(9)
N3 0.0200(11) 0.0133(11) 0.0184(11) -0.0001(9) 0.0047(9) 0.0027(8)
N4 0.0122(10) 0.0149(11) 0.0201(11) -0.0011(9) 0.0010(8) -0.0010(8)
O1 0.0149(8) 0.0239(10) 0.0203(10) -0.0075(8) 0.0062(7) -0.0025(7)
O2 0.0112(8) 0.0214(10) 0.0169(9) 0.0029(7) 0.0041(7) -0.0016(7)
O3 0.0164(9) 0.0160(9) 0.0265(10) 0.0039(8) 0.0072(8) 0.0064(7)
O4 0.0150(8) 0.0155(9) 0.0226(10) 0.0026(8) 0.0008(7) 0.0013(7)
O5 0.0178(9) 0.0216(10) 0.0206(10) 0.0080(8) 0.0013(8) 0.0011(8)
O6 0.0201(9) 0.0219(10) 0.0303(11) 0.0110(9) 0.0139(8) 0.0096(8)
O7 0.0219(9) 0.0231(10) 0.0231(10) -0.0002(8) 0.0159(8) 0.0036(8)
O8 0.0189(9) 0.0240(10) 0.0215(10) -0.0032(8) 0.0129(8) -0.0038(8)
O9 0.0171(9) 0.0317(11) 0.0216(10) -0.0002(9) 0.0111(8) -0.0043(8)
O10 0.0267(10) 0.0250(11) 0.0235(10) 0.0052(8) 0.0181(8) 0.0103(8)
O11 0.0166(9) 0.0170(9) 0.0159(9) -0.0039(7) 0.0018(7) -0.0032(7)
O12 0.0178(9) 0.0208(10) 0.0233(10) -0.0042(8) 0.0094(8) -0.0074(8)
O15 0.0194(9) 0.0176(10) 0.0326(11) 0.0107(8) 0.0109(8) 0.0075(8)
O16 0.0195(9) 0.0176(10) 0.0238(10) 0.0090(8) -0.0031(8) -0.0027(8)
Cl1 0.0339(4) 0.0226(4) 0.0324(4) -0.0036(3) 0.0127(3) -0.0041(3)
Cl2 0.0336(4) 0.0232(4) 0.0304(4) 0.0005(3) -0.0038(3) -0.0009(3)
Mn1 0.01800(18) 0.01010(18) 0.01299(18) -0.00049(15) 0.00750(15) -0.00076(15)
Cr1 0.01800(18) 0.01010(18) 0.01299(18) -0.00049(15) 0.00750(15) -0.00076(15)
Mn2 0.01850(19) 0.01031(18) 0.01237(18) -0.00003(15) 0.00664(15) -0.00107(15)
Cr2 0.01850(19) 0.01031(18) 0.01237(18) -0.00003(15) 0.00664(15) -0.00107(15)
Fe 0.01308(16) 0.01302(17) 0.01394(17) -0.00001(14) 0.00314(13) -0.00054(14)
C1S 0.0191(12) 0.0239(14) 0.0193(13) 0.0008(11) 0.0065(10) -0.0024(11)

loop_
_atom_type_symbol
_atom_type_description
_atom_type_scat_dispersion_real
_atom_type_scat_dispersion_imag
_atom_type_scat_source
C C 0.0033 0.0016 'International Tables Vol C Tables 4.2.6.8 and 6.1.1.4'
H H 0.0000 0.0000 'International Tables Vol C Tables 4.2.6.8 and 6.1.1.4'
N N 0.0061 0.0033 'International Tables Vol C Tables 4.2.6.8 and 6.1.1.4'
O O 0.0106 0.0060 'International Tables Vol C Tables 4.2.6.8 and 6.1.1.4'
Cl Cl 0.1484 0.1585 'International Tables Vol C Tables 4.2.6.8 and 6.1.1.4'
Cr Cr 0.3209 0.6236 'International Tables Vol C Tables 4.2.6.8 and 6.1.1.4'
Mn Mn 0.3368 0.7283 'International Tables Vol C Tables 4.2.6.8 and 6.1.1.4'
Fe Fe 0.3463 0.8444 'International Tables Vol C Tables 4.2.6.8 and 6.1.1.4'

loop_
_geom_angle_atom_site_label_1
_geom_angle_atom_site_label_2
_geom_angle_atom_site_label_3
_geom_angle
_geom_angle_site_symmetry_1
_geom_angle_site_symmetry_3
O1 C1 C2 117.1(2) . .
O1 C1 C6 124.3(2) . .
C2 C1 C6 118.5(2) . .
C3 C2 C1 120.4(3) . .
C3 C2 H2A 119.8 . .
C1 C2 H2A 119.8 . .
C2 C3 C4 121.0(3) . .
C2 C3 H3A 119.5 . .
C4 C3 H3A 119.5 . .
C5 C4 C3 119.4(3) . .
C5 C4 H4 120.3 . .
C3 C4 H4 120.3 . .
C4 C5 C6 121.4(3) . .
C4 C5 H5 119.3 . .
C6 C5 H5 119.3 . .
C5 C6 C1 119.3(3) . .
C5 C6 C7 118.3(3) . .
C1 C6 C7 122.3(2) . .
N1 C7 C6 124.7(2) . .
N1 C7 H7 117.7 . .
C6 C7 H7 117.7 . .
N1 C8 C9 107.2(2) . .
N1 C8 H8A 110.3 . .
C9 C8 H8A 110.3 . .
N1 C8 H8B 110.3 . .
C9 C8 H8B 110.3 . .
H8A C8 H8B 108.5 . .
N2 C9 C8 109.0(2) . .
N2 C9 H9A 109.9 . .
C8 C9 H9A 109.9 . .
N2 C9 H9B 109.9 . .
C8 C9 H9B 109.9 . .
H9A C9 H9B 108.3 . .
N2 C10 C11 110.6(2) . .
N2 C10 H10A 109.5 . .
C11 C10 H10A 109.5 . .
N2 C10 H10B 109.5 . .
C11 C10 H10B 109.5 . .
H10A C10 H10B 108.1 . .
N3 C11 C10 109.9(2) . .
N3 C11 H11A 109.7 . .
C10 C11 H11A 109.7 . .
N3 C11 H11B 109.7 . .
C10 C11 H11B 109.7 . .
H11A C11 H11B 108.2 . .
N3 C12 C13 108.8(2) . .
N3 C12 H12A 109.9 . .
C13 C12 H12A 109.9 . .
N3 C12 H12B 109.9 . .
C13 C12 H12B 109.9 . .
H12A C12 H12B 108.3 . .
N4 C13 C12 106.7(2) . .
N4 C13 H13A 110.4 . .
C12 C13 H13A 110.4 . .
N4 C13 H13B 110.4 . .
C12 C13 H13B 110.4 . .
H13A C13 H13B 108.6 . .
N4 C14 C15 124.86(11) . .
N4 C14 H14 117.6 . .
C15 C14 H14 117.6 . .
C16 C15 C20 121.10(12) . .
C16 C15 C14 117.1 . .
C20 C15 C14 121.65(12) . .
C15 C16 C17 120.39(13) . .
C15 C16 H16 119.8 . .
C17 C16 H16 119.9 . .
C16 C17 C18 119.1(2) . .
C16 C17 H17 120.5 . .
C18 C17 H17 120.5 . .
C19 C18 C17 120.8(2) . .
C19 C18 H18 119.6 . .
C17 C18 H18 119.6 . .
C18 C19 C20 121.4(2) . .
C18 C19 H19 119.3 . .
C20 C19 H19 119.3 . .
O2 C20 C19 118.0(2) . .
O2 C20 C15 124.7(2) . .
C19 C20 C15 117.3(2) . .
O3 C21 O4 126.4(2) . .
O3 C21 C22 117.2(2) . .
O4 C21 C22 116.4(2) . .
O6 C22 O5 127.1(2) . .
O6 C22 C21 116.6(2) . .
O5 C22 C21 116.3(2) . .
O8 C23 O7 127.3(2) . .
O8 C23 C24 116.8(2) . .
O7 C23 C24 115.9(2) . .
O9 C24 O10 127.1(2) . .
O9 C24 C23 116.8(2) . .
O10 C24 C23 116.1(2) . .
O12 C25 O11 127.3(2) . .
O12 C25 C25 116.5(3) . 3_755
O11 C25 C25 116.2(3) . 3_755
O15 C26 O16 126.8(2) . .
O15 C26 C26 117.0(3) . 3_754
O16 C26 C26 116.2(3) . 3_754
C7 N1 C8 119.9(2) . .
C7 N1 Fe 125.1(2) . .
C8 N1 Fe 114.66(18) . .
C9 N2 C10 116.4(3) . .
C9 N2 Fe 108.07(17) . .
C10 N2 Fe 110.12(17) . .
C9 N2 H2 107.3 . .
C10 N2 H2 107.3 . .
Fe N2 H2 107.3 . .
C12 N3 C11 115.9(2) . .
C12 N3 Fe 107.69(17) . .
C11 N3 Fe 110.81(17) . .
C12 N3 H3 107.4 . .
C11 N3 H3 107.4 . .
Fe N3 H3 107.4 . .
C14 N4 C13 118.9(2) . .
C14 N4 Fe 125.38(15) . .
C13 N4 Fe 115.16(18) . .
C1 O1 Fe 125.95(17) . .
C20 O2 Fe 126.32(16) . .
C21 O3 Cr1 112.56(16) . 4_566
C21 O3 Mn1 112.56(16) . 4_566
Cr1 O3 Mn1 0.000(13) 4_566 4_566
C21 O4 Mn1 113.34(16) . .
C22 O5 Cr1 114.02(16) . 4_566
C22 O5 Mn1 114.02(16) . 4_566
Cr1 O5 Mn1 0.00(3) 4_566 4_566
C22 O6 Mn1 113.95(16) . .
C23 O7 Mn1 113.34(16) . .
C23 O8 Mn2 113.14(16) . .
C24 O9 Mn1 113.38(17) . .
C24 O10 Mn2 113.86(17) . .
C25 O11 Mn2 113.61(15) . .
C25 O12 Cr2 112.83(16) . 3_755
C25 O12 Mn2 112.83(16) . 3_755
Cr2 O12 Mn2 0.00(2) 3_755 3_755
C26 O15 Mn2 113.66(16) . .
C26 O16 Cr2 113.32(17) . 3_754
C26 O16 Mn2 113.32(17) . 3_754
Cr2 O16 Mn2 0.00(3) 3_754 3_754
O5 Mn1 O9 96.29(8) 4_565 .
O5 Mn1 O6 95.15(8) 4_565 .
O9 Mn1 O6 97.06(8) . .
O5 Mn1 O7 169.17(8) 4_565 .
O9 Mn1 O7 79.86(7) . .
O6 Mn1 O7 95.37(8) . .
O5 Mn1 O4 94.54(8) 4_565 .
O9 Mn1 O4 168.94(8) . .
O6 Mn1 O4 79.70(7) . .
O7 Mn1 O4 89.87(7) . .
O5 Mn1 O3 79.87(7) 4_565 4_565
O9 Mn1 O3 90.17(8) . 4_565
O6 Mn1 O3 171.66(8) . 4_565
O7 Mn1 O3 89.98(7) . 4_565
O4 Mn1 O3 93.95(7) . 4_565
O11 Mn2 O10 166.87(8) . .
O11 Mn2 O12 80.60(7) . 3_755
O10 Mn2 O12 90.77(8) . 3_755
O11 Mn2 O15 93.42(7) . .
O10 Mn2 O15 96.06(8) . .
O12 Mn2 O15 171.78(8) 3_755 .
O11 Mn2 O8 90.35(7) . .
O10 Mn2 O8 79.84(7) . .
O12 Mn2 O8 90.93(8) 3_755 .
O15 Mn2 O8 94.76(8) . .
O11 Mn2 O16 95.42(8) . 3_754
O10 Mn2 O16 95.19(8) . 3_754
O12 Mn2 O16 95.04(8) 3_755 3_754
O15 Mn2 O16 79.83(7) . 3_754
O8 Mn2 O16 172.29(8) . 3_754
O1 Fe O2 96.06(8) . .
O1 Fe N4 86.77(9) . .
O2 Fe N4 92.88(8) . .
O1 Fe N1 93.18(9) . .
O2 Fe N1 86.69(9) . .
N4 Fe N1 179.55(10) . .
O1 Fe N2 173.20(9) . .
O2 Fe N2 90.04(9) . .
N4 Fe N2 95.94(10) . .
N1 Fe N2 84.16(10) . .
O1 Fe N3 89.14(9) . .
O2 Fe N3 173.66(9) . .
N4 Fe N3 83.78(9) . .
N1 Fe N3 96.66(9) . .
N2 Fe N3 84.97(9) . .
Cl1 C1S Cl2 110.23(15) . .
Cl1 C1S H1S1 109.6 . .
Cl2 C1S H1S1 109.6 . .
Cl1 C1S H1S2 109.6 . .
Cl2 C1S H1S2 109.6 . .
H1S1 C1S H1S2 108.1 . .

loop_
_geom_bond_atom_site_label_1
_geom_bond_atom_site_label_2
_geom_bond_distance
_geom_bond_site_symmetry_2
C1 O1 1.320(3) .
C1 C2 1.411(4) .
C1 C6 1.420(4) .
C2 C3 1.381(4) .
C2 H2A 0.9500 .
C3 C4 1.397(5) .
C3 H3A 0.9500 .
C4 C5 1.370(4) .
C4 H4 0.9500 .
C5 C6 1.406(4) .
C5 H5 0.9500 .
C6 C7 1.433(4) .
C7 N1 1.287(3) .
C7 H7 0.9500 .
C8 N1 1.466(4) .
C8 C9 1.515(4) .
C8 H8A 0.9900 .
C8 H8B 0.9900 .
C9 N2 1.488(4) .
C9 H9A 0.9900 .
C9 H9B 0.9900 .
C10 N2 1.488(3) .
C10 C11 1.515(4) .
C10 H10A 0.9900 .
C10 H10B 0.9900 .
C11 N3 1.487(4) .
C11 H11A 0.9900 .
C11 H11B 0.9900 .
C12 N3 1.484(4) .
C12 C13 1.516(4) .
C12 H12A 0.9900 .
C12 H12B 0.9900 .
C13 N4 1.467(3) .
C13 H13A 0.9900 .
C13 H13B 0.9900 .
C14 N4 1.288(3) .
C14 C15 1.4513 .
C14 H14 0.9500 .
C15 C16 1.3905 .
C15 C20 1.414(3) .
C16 C17 1.392(3) .
C16 H16 0.9300 .
C17 C18 1.401(4) .
C17 H17 0.9500 .
C18 C19 1.373(4) .
C18 H18 0.9500 .
C19 C20 1.413(3) .
C19 H19 0.9500 .
C20 O2 1.316(3) .
C21 O3 1.251(3) .
C21 O4 1.259(3) .
C21 C22 1.549(3) .
C22 O6 1.250(3) .
C22 O5 1.258(3) .
C23 O8 1.246(3) .
C23 O7 1.253(3) .
C23 C24 1.553(3) .
C24 O9 1.249(3) .
C24 O10 1.252(3) .
C25 O12 1.251(3) .
C25 O11 1.251(3) .
C25 C25 1.560(5) 3_755
C26 O15 1.248(3) .
C26 O16 1.259(3) .
C26 C26 1.552(5) 3_754
N1 Fe 1.937(2) .
N2 Fe 2.018(2) .
N2 H2 0.9300 .
N3 Fe 2.019(2) .
N3 H3 0.9300 .
N4 Fe 1.935(2) .
O1 Fe 1.8601(19) .
O2 Fe 1.8746(18) .
O3 Cr1 2.1037(19) 4_566
O3 Mn1 2.1037(19) 4_566
O4 Mn1 2.087(2) .
O5 Cr1 2.069(2) 4_566
O5 Mn1 2.069(2) 4_566
O6 Mn1 2.076(2) .
O7 Mn1 2.081(2) .
O8 Mn2 2.085(2) .
O9 Mn1 2.070(2) .
O10 Mn2 2.068(2) .
O11 Mn2 2.0543(19) .
O12 Cr2 2.074(2) 3_755
O12 Mn2 2.074(2) 3_755
O15 Mn2 2.079(2) .
O16 Cr2 2.090(2) 3_754
O16 Mn2 2.090(2) 3_754
Cl1 C1S 1.767(3) .
Cl2 C1S 1.770(3) .
Mn1 O5 2.069(2) 4_565
Mn1 O3 2.1037(19) 4_565
Mn2 O12 2.074(2) 3_755
Mn2 O16 2.090(2) 3_754
C1S H1S1 0.9900 .
C1S H1S2 0.9900 .
